data_2212073
loop_
_publ_author_name
'Li, Jian'
'Liang, Zu-Pei'
'Sun, Xiao-Zheng'

_publ_section_title
;
 2-(1-Naphthyl)isoindoline-1,3-dione
;
_journal_coeditor_code BV2044
_journal_issue 2
_journal_name_full 'Acta Crystallographica Section E'
_journal_page_first o1003
_journal_page_last o1004
_journal_paper_doi 10.1107/S1600536807003741
_journal_volume 63
_journal_year 2007
_chemical_formula_iupac 'C18 H11 N O2'
_chemical_formula_moiety 'C18 H11 N O2'
_chemical_formula_sum 'C18 H11 N O2'
_chemical_formula_weight 273.28
_chemical_name_systematic
;
2-(1-Naphthyl)isoindoline-1,3-dione
;
_space_group_IT_number 33
_symmetry_cell_setting orthorhombic
_symmetry_space_group_name_Hall 'P 2c -2n'
_symmetry_space_group_name_H-M 'P n a 21'
_atom_sites_solution_hydrogens geom
_atom_sites_solution_primary direct
_atom_sites_solution_secondary difmap
_cell_angle_alpha 90.00
_cell_angle_beta 90.00
_cell_angle_gamma 90.00
_cell_formula_units_Z 12
_cell_length_a 16.029(13)
_cell_length_b 8.709(7)
_cell_length_c 29.04(2)
_cell_measurement_reflns_used 2464
_cell_measurement_temperature 294(2)
_cell_measurement_theta_max 20.17
_cell_measurement_theta_min 2.54
_cell_volume 4054(5)
_computing_cell_refinement SMART
_computing_data_collection 'SMART (Bruker, 1997)'
_computing_data_reduction 'SAINT (Bruker, 1997)'
_computing_molecular_graphics 'SHELXTL (Bruker, 1997)'
_computing_publication_material SHELXTL
_computing_structure_refinement 'SHELXL97 (Sheldrick, 1997)'
_computing_structure_solution 'SHELXS97 (Sheldrick, 1997)'
_diffrn_ambient_temperature 294(2)
_diffrn_measured_fraction_theta_full 1.000
_diffrn_measured_fraction_theta_max 1.000
_diffrn_measurement_device_type 'Bruker SMART 1000 CCD'
_diffrn_measurement_method '\f and \w'
_diffrn_radiation_monochromator graphite
_diffrn_radiation_source 'fine-focus sealed tube'
_diffrn_radiation_type MoK\a
_diffrn_radiation_wavelength 0.71073
_diffrn_reflns_av_R_equivalents 0.0866
_diffrn_reflns_av_sigmaI/netI 0.0610
_diffrn_reflns_limit_h_max 19
_diffrn_reflns_limit_h_min -19
_diffrn_reflns_limit_k_max 10
_diffrn_reflns_limit_k_min -7
_diffrn_reflns_limit_l_max 28
_diffrn_reflns_limit_l_min -34
_diffrn_reflns_number 19648
_diffrn_reflns_theta_full 25.02
_diffrn_reflns_theta_max 25.02
_diffrn_reflns_theta_min 1.40
_diffrn_standards_decay_% 0
_diffrn_standards_number 0
_exptl_absorpt_coefficient_mu 0.088
_exptl_absorpt_correction_T_max 0.9895
_exptl_absorpt_correction_T_min 0.9774
_exptl_absorpt_correction_type multi-scan
_exptl_absorpt_process_details '(SADABS; Bruker, 1997)'
_exptl_crystal_colour colourless
_exptl_crystal_density_diffrn 1.343
_exptl_crystal_density_method 'not measured'
_exptl_crystal_description plate
_exptl_crystal_F_000 1704
_exptl_crystal_size_max 0.26
_exptl_crystal_size_mid 0.24
_exptl_crystal_size_min 0.12
_refine_diff_density_max 0.499
_refine_diff_density_min -0.224
_refine_ls_abs_structure_details 'none, Friedel Pairs merged'
_refine_ls_extinction_method none
_refine_ls_goodness_of_fit_ref 1.151
_refine_ls_hydrogen_treatment constr
_refine_ls_matrix_type full
_refine_ls_number_parameters 544
_refine_ls_number_reflns 3660
_refine_ls_number_restraints 7
_refine_ls_restrained_S_all 1.165
_refine_ls_R_factor_all 0.1324
_refine_ls_R_factor_gt 0.0587
_refine_ls_shift/su_max 0.004
_refine_ls_shift/su_mean 0.001
_refine_ls_structure_factor_coef Fsqd
_refine_ls_weighting_details 'calc w=1/[\s^2^(Fo^2^)+(0.0822P)^2^+0.621P] where P=(Fo^2^+2Fc^2^)/3'
_refine_ls_weighting_scheme calc
_refine_ls_wR_factor_gt 0.1465
_refine_ls_wR_factor_ref 0.1846
_reflns_number_gt 1981
_reflns_number_total 3660
_reflns_threshold_expression I>2\s(I)
_cod_data_source_file bv2044.cif
_cod_data_source_block I
_cod_depositor_comments
;
The following automatic conversions were performed:
'_symmetry_cell_setting' value 'Orthorhombic' changed to 'orthorhombic'
according to '/home/saulius/struct/CIF-dictionaries/cif_core.dic'
dictionary named 'cif_core.dic' version 2.4.1 from 2010-06-29.

Automatic conversion script
Id: cif_fix_enum 1527 2010-12-29 10:47:43Z saulius 

The following automatic conversions were performed:

'_symmetry_cell_setting' value 'Orthorhombic' changed to
'orthorhombic' according to
/home/saulius/struct/CIF-dictionaries/cif_core.dic dictionary named
'cif_core.dic' version 2.4.1 from 2010-06-29.

Automatic conversion script
Id: cif_fix_values 1715 2011-07-08 13:25:40Z adriana 
;
_cod_original_cell_volume 4055(6)
_cod_database_code 2212073
_cod_database_fobs_code 2212073

loop_
_symmetry_equiv_pos_as_xyz
'x, y, z'
'-x, -y, z+1/2'
'x+1/2, -y+1/2, z'
'-x+1/2, y+1/2, z+1/2'

loop_
_atom_site_type_symbol
_atom_site_label
_atom_site_fract_x
_atom_site_fract_y
_atom_site_fract_z
_atom_site_U_iso_or_equiv
_atom_site_adp_type
_atom_site_calc_flag
_atom_site_refinement_flags
_atom_site_occupancy
O O1 0.0721(4) 0.6127(9) 0.0711(3) 0.077(2) Uani d . 1
O O2 0.1807(4) 0.2751(8) 0.1750(3) 0.074(2) Uani d . 1
O O3 0.1951(3) 0.2727(7) 0.3871(2) 0.0655(18) Uani d . 1
O O4 0.0900(3) 0.6222(8) 0.4902(2) 0.0704(19) Uani d . 1
O O5 0.3318(3) -0.0368(6) 0.3015(3) 0.098(2) Uani d U 1
O O6 0.0967(3) 0.2553(5) 0.2848(3) 0.0756(17) Uani d . 1
N N1 0.1482(4) 0.4558(8) 0.1196(3) 0.0555(19) Uani d . 1
N N2 0.1627(4) 0.4611(7) 0.4407(2) 0.0466(17) Uani d . 1
N N3 0.2023(3) 0.0764(6) 0.2929(3) 0.076(3) Uani d . 1
C C1 0.0756(5) 0.5064(12) 0.0980(4) 0.059(3) Uani d . 1
C C2 0.0058(4) 0.4085(9) 0.1145(3) 0.0432(19) Uani d . 1
C C3 -0.0778(5) 0.4090(11) 0.1044(3) 0.062(3) Uani d . 1
H H3 -0.0993 0.4740 0.0819 0.075 Uiso calc R 1
C C4 -0.1291(6) 0.3103(13) 0.1284(4) 0.074(3) Uani d . 1
H H4 -0.1858 0.3074 0.1217 0.089 Uiso calc R 1
C C5 -0.0981(6) 0.2181(12) 0.1615(4) 0.070(3) Uani d . 1
H H5 -0.1345 0.1546 0.1776 0.084 Uiso calc R 1
C C6 -0.0138(5) 0.2145(10) 0.1724(3) 0.063(3) Uani d . 1
H H6 0.0068 0.1510 0.1955 0.076 Uiso calc R 1
C C7 0.0385(5) 0.3107(10) 0.1471(3) 0.052(2) Uani d . 1
C C8 0.1303(5) 0.3369(10) 0.1515(3) 0.049(2) Uani d . 1
C C9 0.2286(5) 0.5320(10) 0.1159(3) 0.051(2) Uani d . 1
C C10 0.2572(5) 0.6094(11) 0.1541(3) 0.060(2) Uani d . 1
H H10 0.2264 0.6118 0.1813 0.072 Uiso calc R 1
C C11 0.3350(6) 0.6851(11) 0.1507(4) 0.068(3) Uani d . 1
H H11 0.3560 0.7379 0.1760 0.082 Uiso calc R 1
C C12 0.3795(6) 0.6818(12) 0.1110(4) 0.071(3) Uani d . 1
H H12 0.4305 0.7323 0.1092 0.085 Uiso calc R 1
C C13 0.3487(4) 0.6027(10) 0.0730(3) 0.052(2) Uani d . 1
C C14 0.3936(6) 0.6023(12) 0.0302(5) 0.074(3) Uani d . 1
H H14 0.4423 0.6597 0.0276 0.089 Uiso calc R 1
C C15 0.3657(6) 0.5184(12) -0.0071(4) 0.079(3) Uani d . 1
H H15 0.3962 0.5135 -0.0343 0.095 Uiso calc R 1
C C16 0.2920(6) 0.4434(11) -0.0024(4) 0.071(3) Uani d . 1
H H16 0.2720 0.3896 -0.0278 0.086 Uiso calc R 1
C C17 0.2448(5) 0.4408(10) 0.0367(3) 0.055(2) Uani d . 1
H H17 0.1955 0.3850 0.0382 0.066 Uiso calc R 1
C C18 0.2726(4) 0.5230(11) 0.0737(3) 0.050(2) Uani d . 1
C C19 0.1435(5) 0.3400(10) 0.4104(3) 0.057(2) Uani d . 1
C C20 0.0523(4) 0.3164(9) 0.4144(3) 0.045(2) Uani d . 1
C C21 0.0012(5) 0.2159(11) 0.3921(3) 0.062(3) Uani d . 1
H H21 0.0222 0.1474 0.3705 0.075 Uiso calc R 1
C C22 -0.0836(5) 0.2187(11) 0.4029(4) 0.068(3) Uani d . 1
H H22 -0.1199 0.1529 0.3876 0.082 Uiso calc R 1
C C23 -0.1147(5) 0.3192(11) 0.4363(4) 0.063(3) Uani d . 1
H H23 -0.1714 0.3188 0.4432 0.076 Uiso calc R 1
C C24 -0.0620(5) 0.4192(11) 0.4594(3) 0.061(3) Uani d . 1
H H24 -0.0819 0.4858 0.4819 0.074 Uiso calc R 1
C C25 0.0227(4) 0.4154(10) 0.4472(3) 0.050(2) Uani d . 1
C C26 0.0909(5) 0.5143(11) 0.4633(3) 0.047(2) Uani d . 1
C C27 0.2440(4) 0.5343(10) 0.4426(3) 0.049(2) Uani d . 1
C C28 0.2735(5) 0.6094(9) 0.4060(3) 0.057(2) Uani d . 1
H H28 0.2414 0.6127 0.3793 0.068 Uiso calc R 1
C C29 0.3516(5) 0.6841(11) 0.4062(4) 0.066(3) Uani d . 1
H H29 0.3715 0.7331 0.3800 0.079 Uiso calc R 1
C C30 0.3975(5) 0.6826(11) 0.4460(4) 0.066(3) Uani d . 1
H H30 0.4489 0.7321 0.4468 0.079 Uiso calc R 1
C C31 0.3680(4) 0.6069(9) 0.4863(3) 0.053(2) Uani d . 1
C C32 0.4138(5) 0.5996(11) 0.5288(4) 0.066(3) Uani d . 1
H H32 0.4652 0.6487 0.5308 0.079 Uiso calc R 1
C C33 0.3854(6) 0.5263(13) 0.5645(5) 0.085(3) Uani d . 1
H H33 0.4166 0.5292 0.5915 0.102 Uiso calc R 1
C C34 0.3079(6) 0.4403(13) 0.5646(4) 0.077(3) Uani d . 1
H H34 0.2900 0.3846 0.5901 0.093 Uiso calc R 1
C C35 0.2634(5) 0.4469(11) 0.5250(3) 0.060(2) Uani d . 1
H H35 0.2128 0.3948 0.5239 0.073 Uiso calc R 1
C C36 0.2894(4) 0.5291(9) 0.4846(3) 0.0399(19) Uani d . 1
C C37 0.2883(4) 0.0762(9) 0.2912(5) 0.100(5) Uani d . 1
C C38 0.3138(3) 0.2372(7) 0.2855(4) 0.0515(19) Uani d . 1
C C39 0.3921(4) 0.3026(8) 0.2839(4) 0.067(2) Uani d . 1
H H39 0.4399 0.2421 0.2849 0.081 Uiso calc R 1
C C40 0.3975(5) 0.4586(8) 0.2808(4) 0.067(2) Uani d . 1
H H40 0.4499 0.5044 0.2796 0.080 Uiso calc R 1
C C41 0.3277(5) 0.5495(8) 0.2794(4) 0.064(2) Uani d . 1
H H41 0.3333 0.6558 0.2790 0.077 Uiso calc R 1
C C42 0.2480(4) 0.4837(7) 0.2786(3) 0.0570(19) Uani d . 1
H H42 0.2002 0.5436 0.2758 0.068 Uiso calc R 1
C C43 0.2435(4) 0.3257(6) 0.2819(4) 0.0470(17) Uani d . 1
C C44 0.1696(4) 0.2228(7) 0.2851(4) 0.060(2) Uani d . 1
C C45 0.1510(2) -0.0561(4) 0.30707(17) 0.060(2) Uani d G 1
C C46 0.1406(3) -0.0913(6) 0.35339(15) 0.069(3) Uani d G 1
H H46 0.1676 -0.0334 0.3758 0.083 Uiso calc R 1
C C47 0.0897(3) -0.2133(7) 0.36628(15) 0.068(3) Uani d G 1
H H47 0.0828 -0.2369 0.3973 0.082 Uiso calc R 1
C C48 0.0493(3) -0.3000(5) 0.3329(2) 0.083(3) Uani d G 1
H H48 0.0153 -0.3816 0.3415 0.100 Uiso calc R 1
C C49 0.05972(17) -0.2647(3) 0.28653(18) 0.0514(18) Uani d G 1
C C50 0.11054(17) -0.1427(3) 0.27364(14) 0.0429(18) Uani d G 1
C C51 0.1210(3) -0.1075(6) 0.22732(15) 0.076(3) Uani d G 1
H H51 0.1550 -0.0259 0.2187 0.091 Uiso calc R 1
C C52 0.0805(4) -0.1941(7) 0.19389(15) 0.076(3) Uani d G 1
H H52 0.0875 -0.1705 0.1629 0.091 Uiso calc R 1
C C53 0.0297(3) -0.3161(7) 0.2068(2) 0.093(3) Uani d G 1
H H53 0.0027 -0.3741 0.1844 0.112 Uiso calc R 1
C C54 0.0193(2) -0.3514(4) 0.2531(2) 0.094(4) Uani d G 1
H H54 -0.0147 -0.4329 0.2617 0.113 Uiso calc R 1

loop_
_atom_site_aniso_label
_atom_site_aniso_U_11
_atom_site_aniso_U_22
_atom_site_aniso_U_33
_atom_site_aniso_U_12
_atom_site_aniso_U_13
_atom_site_aniso_U_23
O1 0.049(4) 0.095(5) 0.088(5) 0.003(3) 0.004(3) 0.037(5)
O2 0.038(3) 0.081(5) 0.101(5) 0.008(3) -0.003(3) 0.023(4)
O3 0.037(3) 0.073(4) 0.086(5) 0.008(3) 0.002(3) -0.024(4)
O4 0.056(4) 0.074(4) 0.081(5) -0.006(3) 0.013(3) -0.026(4)
O5 0.055(3) 0.061(3) 0.177(7) 0.011(3) 0.013(4) 0.014(4)
O6 0.027(3) 0.060(3) 0.140(5) 0.007(2) 0.004(4) 0.009(5)
N1 0.036(4) 0.064(5) 0.067(5) -0.005(3) -0.002(3) 0.016(4)
N2 0.032(3) 0.050(4) 0.057(5) 0.003(3) 0.001(3) -0.008(4)
N3 0.024(3) 0.039(3) 0.166(9) -0.006(2) 0.005(4) 0.010(4)
C1 0.042(5) 0.060(6) 0.076(7) 0.004(4) -0.006(5) 0.001(6)
C2 0.036(4) 0.049(5) 0.045(5) -0.005(4) 0.005(4) -0.003(4)
C3 0.048(5) 0.075(7) 0.064(6) -0.001(5) -0.009(4) -0.002(5)
C4 0.041(5) 0.084(8) 0.096(8) -0.017(5) 0.000(6) -0.011(7)
C5 0.048(5) 0.071(7) 0.090(9) -0.009(5) 0.005(5) 0.004(6)
C6 0.046(5) 0.060(6) 0.085(7) -0.005(4) 0.009(5) 0.006(5)
C7 0.036(4) 0.054(5) 0.066(6) -0.004(4) 0.007(4) -0.006(5)
C8 0.037(4) 0.052(5) 0.058(6) 0.005(4) 0.008(5) -0.004(5)
C9 0.035(4) 0.059(5) 0.061(6) -0.007(4) -0.011(4) 0.011(5)
C10 0.052(5) 0.076(7) 0.051(6) -0.002(4) 0.002(5) -0.011(5)
C11 0.061(6) 0.077(7) 0.068(7) -0.014(5) -0.021(6) -0.007(5)
C12 0.041(5) 0.082(7) 0.090(8) -0.011(5) -0.005(6) 0.031(6)
C13 0.028(4) 0.052(5) 0.075(6) -0.001(4) -0.008(5) 0.002(5)
C14 0.042(5) 0.060(7) 0.121(10) 0.003(4) 0.024(6) 0.026(7)
C15 0.065(7) 0.076(7) 0.096(9) 0.001(6) 0.032(6) 0.006(7)
C16 0.065(6) 0.071(7) 0.078(8) 0.007(5) 0.010(6) -0.020(6)
C17 0.045(5) 0.055(5) 0.066(6) 0.002(4) 0.003(5) 0.001(5)
C18 0.028(4) 0.056(6) 0.065(6) 0.000(4) 0.000(4) 0.005(5)
C19 0.035(4) 0.057(6) 0.077(7) 0.000(4) -0.007(5) -0.005(5)
C20 0.026(4) 0.047(5) 0.063(6) 0.004(4) -0.004(4) 0.004(5)
C21 0.042(5) 0.071(6) 0.074(7) 0.002(4) -0.002(5) -0.012(5)
C22 0.038(5) 0.071(7) 0.096(8) -0.014(4) -0.008(5) -0.002(6)
C23 0.031(4) 0.066(6) 0.094(7) -0.006(4) 0.006(5) 0.002(6)
C24 0.040(5) 0.073(7) 0.071(7) 0.000(4) 0.006(4) 0.007(6)
C25 0.023(4) 0.059(5) 0.067(6) 0.003(4) -0.004(4) 0.013(5)
C26 0.041(5) 0.054(6) 0.047(5) 0.001(4) -0.006(4) 0.003(5)
C27 0.025(4) 0.058(5) 0.063(6) 0.006(4) 0.008(4) -0.004(5)
C28 0.041(5) 0.059(6) 0.070(7) -0.007(4) 0.014(5) -0.013(5)
C29 0.053(5) 0.068(6) 0.076(7) -0.008(5) 0.021(5) 0.000(5)
C30 0.039(5) 0.061(6) 0.097(8) -0.012(4) 0.020(6) -0.007(6)
C31 0.031(4) 0.051(5) 0.078(7) 0.000(4) -0.005(5) -0.024(5)
C32 0.044(5) 0.057(6) 0.096(8) 0.004(4) -0.016(6) -0.014(6)
C33 0.071(7) 0.077(8) 0.109(10) 0.004(6) -0.038(7) 0.009(7)
C34 0.065(6) 0.093(8) 0.074(7) 0.003(5) -0.020(6) -0.012(6)
C35 0.038(4) 0.072(6) 0.071(7) 0.002(4) -0.003(5) -0.004(5)
C36 0.030(4) 0.037(4) 0.053(5) 0.002(3) 0.004(4) -0.006(4)
C37 0.024(4) 0.045(4) 0.229(15) 0.010(3) 0.010(6) 0.013(7)
C38 0.021(3) 0.046(3) 0.088(6) 0.001(3) 0.006(4) 0.001(5)
C39 0.039(4) 0.063(4) 0.099(6) -0.002(3) 0.012(6) 0.007(7)
C40 0.052(5) 0.063(5) 0.085(6) -0.023(4) 0.016(6) -0.006(7)
C41 0.060(5) 0.046(4) 0.085(6) -0.015(4) 0.007(6) 0.002(6)
C42 0.048(4) 0.050(4) 0.074(5) 0.002(3) 0.010(5) -0.003(5)
C43 0.036(4) 0.034(3) 0.071(5) -0.006(3) 0.008(5) -0.016(5)
C44 0.032(4) 0.044(4) 0.103(7) 0.003(3) 0.007(5) 0.000(6)
C45 0.035(4) 0.057(5) 0.088(7) 0.008(4) 0.008(4) 0.007(5)
C46 0.070(6) 0.050(5) 0.087(8) 0.006(5) 0.021(5) 0.018(5)
C47 0.072(6) 0.074(7) 0.059(7) 0.017(5) 0.016(5) 0.019(5)
C48 0.058(6) 0.066(6) 0.125(10) 0.016(5) 0.026(6) 0.015(7)
C49 0.033(4) 0.040(4) 0.081(6) 0.003(3) 0.003(5) -0.002(5)
C50 0.027(4) 0.033(3) 0.069(6) 0.000(3) 0.005(4) 0.000(4)
C51 0.053(5) 0.079(7) 0.096(8) 0.018(5) 0.012(6) 0.003(6)
C52 0.090(8) 0.070(7) 0.067(7) -0.003(6) -0.014(6) -0.012(6)
C53 0.105(9) 0.074(8) 0.102(9) 0.023(7) 0.001(7) -0.014(6)
C54 0.045(5) 0.052(5) 0.186(13) 0.015(4) -0.022(7) -0.037(7)

loop_
_atom_type_symbol
_atom_type_description
_atom_type_scat_dispersion_real
_atom_type_scat_dispersion_imag
_atom_type_scat_source
C C 0.0033 0.0000 'International Tables Vol C Tables 4.2.6.8 and 6.1.1.4'
H H 0.0000 0.0000 'International Tables Vol C Tables 4.2.6.8 and 6.1.1.4'
N N 0.0061 0.0000 'International Tables Vol C Tables 4.2.6.8 and 6.1.1.4'
O O 0.0106 0.0000 'International Tables Vol C Tables 4.2.6.8 and 6.1.1.4'

loop_
_geom_angle_atom_site_label_1
_geom_angle_atom_site_label_2
_geom_angle_atom_site_label_3
_geom_angle
_geom_angle_publ_flag
C1 N1 C8 110.9(7) y
C1 N1 C9 124.2(7) y
C8 N1 C9 124.2(7) y
C26 N2 C19 111.1(7) y
C26 N2 C27 125.0(7) y
C19 N2 C27 123.3(6) y
C37 N3 C44 111.7(6) y
C37 N3 C45 124.5(6) y
C44 N3 C45 123.4(5) y
O1 C1 N1 124.7(8) ?
O1 C1 C2 127.7(8) ?
N1 C1 C2 107.5(8) ?
C3 C2 C7 121.4(7) ?
C3 C2 C1 131.6(8) ?
C7 C2 C1 106.9(7) ?
C2 C3 C4 118.1(9) ?
C2 C3 H3 120.9 ?
C4 C3 H3 120.9 ?
C5 C4 C3 120.9(9) ?
C5 C4 H4 119.6 ?
C3 C4 H4 119.6 ?
C4 C5 C6 122.3(10) ?
C4 C5 H5 118.8 ?
C6 C5 H5 118.8 ?
C5 C6 C7 116.8(9) ?
C5 C6 H6 121.6 ?
C7 C6 H6 121.6 ?
C2 C7 C6 120.3(7) ?
C2 C7 C8 109.9(7) ?
C6 C7 C8 129.6(9) ?
O2 C8 N1 124.7(7) ?
O2 C8 C7 130.6(8) ?
N1 C8 C7 104.7(7) ?
C10 C9 C18 124.0(8) ?
C10 C9 N1 117.2(8) ?
C18 C9 N1 118.8(7) ?
C9 C10 C11 117.6(9) ?
C9 C10 H10 121.2 ?
C11 C10 H10 121.2 ?
C12 C11 C10 121.0(9) ?
C12 C11 H11 119.5 ?
C10 C11 H11 119.5 ?
C11 C12 C13 119.9(8) ?
C11 C12 H12 120.0 ?
C13 C12 H12 120.0 ?
C12 C13 C18 122.7(9) ?
C12 C13 C14 120.7(9) ?
C18 C13 C14 116.5(9) ?
C15 C14 C13 121.2(9) ?
C15 C14 H14 119.4 ?
C13 C14 H14 119.4 ?
C16 C15 C14 117.3(10) ?
C16 C15 H15 121.4 ?
C14 C15 H15 121.4 ?
C15 C16 C17 125.0(10) ?
C15 C16 H16 117.5 ?
C17 C16 H16 117.5 ?
C16 C17 C18 117.8(8) ?
C16 C17 H17 121.1 ?
C18 C17 H17 121.1 ?
C17 C18 C13 122.1(9) ?
C17 C18 C9 123.2(7) ?
C13 C18 C9 114.7(8) ?
O3 C19 N2 124.0(7) ?
O3 C19 C20 130.3(8) ?
N2 C19 C20 105.7(7) ?
C21 C20 C25 121.8(7) ?
C21 C20 C19 130.2(8) ?
C25 C20 C19 108.0(7) ?
C20 C21 C22 117.9(9) ?
C20 C21 H21 121.1 ?
C22 C21 H21 121.1 ?
C21 C22 C23 121.0(8) ?
C21 C22 H22 119.5 ?
C23 C22 H22 119.5 ?
C24 C23 C22 120.7(8) ?
C24 C23 H23 119.6 ?
C22 C23 H23 119.6 ?
C23 C24 C25 117.0(9) ?
C23 C24 H24 121.5 ?
C25 C24 H24 121.5 ?
C20 C25 C24 121.6(8) ?
C20 C25 C26 109.5(7) ?
C24 C25 C26 128.8(9) ?
O4 C26 N2 124.2(7) ?
O4 C26 C25 130.3(8) ?
N2 C26 C25 105.5(7) ?
C28 C27 C36 121.2(8) ?
C28 C27 N2 120.2(8) ?
C36 C27 N2 118.5(7) ?
C27 C28 C29 122.4(9) ?
C27 C28 H28 118.8 ?
C29 C28 H28 118.8 ?
C30 C29 C28 118.5(9) ?
C30 C29 H29 120.8 ?
C28 C29 H29 120.8 ?
C29 C30 C31 121.3(8) ?
C29 C30 H30 119.4 ?
C31 C30 H30 119.4 ?
C30 C31 C36 118.9(8) ?
C30 C31 C32 123.8(8) ?
C36 C31 C32 117.3(9) ?
C33 C32 C31 121.9(9) ?
C33 C32 H32 119.0 ?
C31 C32 H32 119.0 ?
C32 C33 C34 123.7(10) ?
C32 C33 H33 118.1 ?
C34 C33 H33 118.1 ?
C35 C34 C33 115.2(10) ?
C35 C34 H34 122.4 ?
C33 C34 H34 122.4 ?
C34 C35 C36 124.2(8) ?
C34 C35 H35 117.9 ?
C36 C35 H35 117.9 ?
C27 C36 C31 117.7(8) ?
C27 C36 C35 124.6(7) ?
C31 C36 C35 117.6(8) ?
O5 C37 N3 123.6(7) ?
O5 C37 C38 128.8(7) ?
N3 C37 C38 106.3(6) ?
C43 C38 C39 120.9(6) ?
C43 C38 C37 108.4(5) ?
C39 C38 C37 130.6(6) ?
C40 C39 C38 118.1(6) ?
C40 C39 H39 120.9 ?
C38 C39 H39 120.9 ?
C39 C40 C41 121.7(6) ?
C39 C40 H40 119.2 ?
C41 C40 H40 119.2 ?
C40 C41 C42 120.5(6) ?
C40 C41 H41 119.7 ?
C42 C41 H41 119.7 ?
C43 C42 C41 117.0(6) ?
C43 C42 H42 121.5 ?
C41 C42 H42 121.5 ?
C38 C43 C42 121.6(6) ?
C38 C43 C44 108.1(5) ?
C42 C43 C44 130.2(6) ?
O6 C44 N3 125.5(6) ?
O6 C44 C43 129.1(6) ?
N3 C44 C43 105.2(5) ?
C46 C45 C50 120.0 ?
C46 C45 N3 120.6(4) ?
C50 C45 N3 119.3(4) ?
C45 C46 C47 120.0 ?
C45 C46 H46 120.0 ?
C47 C46 H46 120.0 ?
C48 C47 C46 120.0 ?
C48 C47 H47 120.0 ?
C46 C47 H47 120.0 ?
C47 C48 C49 120.0 ?
C47 C48 H48 120.0 ?
C49 C48 H48 120.0 ?
C48 C49 C50 120.0 ?
C48 C49 C54 120.0 ?
C50 C49 C54 120.0 ?
C51 C50 C49 120.0 ?
C51 C50 C45 120.0 ?
C49 C50 C45 120.0 ?
C50 C51 C52 120.0 ?
C50 C51 H51 120.0 ?
C52 C51 H51 120.0 ?
C53 C52 C51 120.0 ?
C53 C52 H52 120.0 ?
C51 C52 H52 120.0 ?
C52 C53 C54 120.0 ?
C52 C53 H53 120.0 ?
C54 C53 H53 120.0 ?
C53 C54 C49 120.0 ?
C53 C54 H54 120.0 ?
C49 C54 H54 120.0 ?

loop_
_geom_bond_atom_site_label_1
_geom_bond_atom_site_label_2
_geom_bond_distance
_geom_bond_publ_flag
O1 C1 1.213(11) ?
O2 C8 1.186(10) ?
O3 C19 1.220(10) ?
O4 C26 1.222(10) ?
O5 C37 1.243(9) ?
O6 C44 1.202(7) ?
N1 C1 1.395(10) y
N1 C8 1.417(11) y
N1 C9 1.454(10) y
N2 C26 1.403(10) y
N2 C19 1.408(11) y
N2 C27 1.452(10) y
N3 C37 1.380(9) y
N3 C44 1.397(9) y
N3 C45 1.475(6) y
C1 C2 1.486(12) ?
C2 C3 1.372(11) ?
C2 C7 1.376(11) ?
C3 C4 1.378(13) ?
C3 H3 0.9300 ?
C4 C5 1.346(14) ?
C4 H4 0.9300 ?
C5 C6 1.388(13) ?
C5 H5 0.9300 ?
C6 C7 1.395(12) ?
C6 H6 0.9300 ?
C7 C8 1.496(11) ?
C9 C10 1.378(11) ?
C9 C18 1.415(12) ?
C10 C11 1.415(12) ?
C10 H10 0.9300 ?
C11 C12 1.354(14) ?
C11 H11 0.9300 ?
C12 C13 1.391(13) ?
C12 H12 0.9300 ?
C13 C18 1.404(11) ?
C13 C14 1.435(14) ?
C14 C15 1.382(15) ?
C14 H14 0.9300 ?
C15 C16 1.357(13) ?
C15 H15 0.9300 ?
C16 C17 1.365(12) ?
C16 H16 0.9300 ?
C17 C18 1.366(12) ?
C17 H17 0.9300 ?
C19 C20 1.480(10) ?
C20 C21 1.362(11) ?
C20 C25 1.371(11) ?
C21 C22 1.395(11) ?
C21 H21 0.9300 ?
C22 C23 1.399(13) ?
C22 H22 0.9300 ?
C23 C24 1.386(13) ?
C23 H23 0.9300 ?
C24 C25 1.403(11) ?
C24 H24 0.9300 ?
C25 C26 1.468(11) ?
C27 C28 1.335(11) ?
C27 C36 1.422(11) ?
C28 C29 1.411(11) ?
C28 H28 0.9300 ?
C29 C30 1.370(13) ?
C29 H29 0.9300 ?
C30 C31 1.423(13) ?
C30 H30 0.9300 ?
C31 C36 1.431(10) ?
C31 C32 1.437(14) ?
C32 C33 1.299(14) ?
C32 H32 0.9300 ?
C33 C34 1.451(14) ?
C33 H33 0.9300 ?
C34 C35 1.356(12) ?
C34 H34 0.9300 ?
C35 C36 1.436(12) ?
C35 H35 0.9300 ?
C37 C38 1.471(10) ?
C38 C43 1.369(8) ?
C38 C39 1.378(9) ?
C39 C40 1.364(9) ?
C39 H39 0.9300 ?
C40 C41 1.372(10) ?
C40 H40 0.9300 ?
C41 C42 1.401(9) ?
C41 H41 0.9300 ?
C42 C43 1.381(8) ?
C42 H42 0.9300 ?
C43 C44 1.488(8) ?
C45 C46 1.3900 ?
C45 C50 1.3900 ?
C46 C47 1.3900 ?
C46 H46 0.9300 ?
C47 C48 1.3900 ?
C47 H47 0.9300 ?
C48 C49 1.3900 ?
C48 H48 0.9300 ?
C49 C50 1.3900 ?
C49 C54 1.3900 ?
C50 C51 1.3900 ?
C51 C52 1.3900 ?
C51 H51 0.9300 ?
C52 C53 1.3900 ?
C52 H52 0.9300 ?
C53 C54 1.3900 ?
C53 H53 0.9300 ?
C54 H54 0.9300 ?

loop_
_geom_torsion_atom_site_label_1
_geom_torsion_atom_site_label_2
_geom_torsion_atom_site_label_3
_geom_torsion_atom_site_label_4
_geom_torsion
_geom_torsion_publ_flag
C8 N1 C1 O1 175.8(10) ?
C9 N1 C1 O1 5.5(15) ?
C8 N1 C1 C2 -3.5(10) ?
C9 N1 C1 C2 -173.8(8) ?
O1 C1 C2 C3 0.7(17) ?
N1 C1 C2 C3 180.0(8) ?
O1 C1 C2 C7 -175.8(10) ?
N1 C1 C2 C7 3.5(9) ?
C7 C2 C3 C4 1.3(13) ?
C1 C2 C3 C4 -174.8(9) ?
C2 C3 C4 C5 1.1(14) ?
C3 C4 C5 C6 -1.5(16) ?
C4 C5 C6 C7 -0.6(15) ?
C3 C2 C7 C6 -3.4(13) ?
C1 C2 C7 C6 173.5(8) ?
C3 C2 C7 C8 -179.1(7) ?
C1 C2 C7 C8 -2.2(9) ?
C5 C6 C7 C2 2.9(13) ?
C5 C6 C7 C8 177.7(9) ?
C1 N1 C8 O2 -178.8(9) ?
C9 N1 C8 O2 -8.6(14) ?
C1 N1 C8 C7 2.2(9) ?
C9 N1 C8 C7 172.4(7) ?
C2 C7 C8 O2 -178.8(9) ?
C6 C7 C8 O2 6.0(16) ?
C2 C7 C8 N1 0.1(9) ?
C6 C7 C8 N1 -175.1(9) ?
C1 N1 C9 C10 108.2(10) ?
C8 N1 C9 C10 -60.8(11) ?
C1 N1 C9 C18 -71.8(11) ?
C8 N1 C9 C18 119.2(9) ?
C18 C9 C10 C11 0.5(14) ?
N1 C9 C10 C11 -179.5(8) ?
C9 C10 C11 C12 0.3(14) ?
C10 C11 C12 C13 -0.2(14) ?
C11 C12 C13 C18 -0.6(14) ?
C11 C12 C13 C14 177.8(9) ?
C12 C13 C14 C15 177.0(9) ?
C18 C13 C14 C15 -4.5(13) ?
C13 C14 C15 C16 3.5(14) ?
C14 C15 C16 C17 -2.1(15) ?
C15 C16 C17 C18 1.7(14) ?
C16 C17 C18 C13 -2.8(13) ?
C16 C17 C18 C9 178.7(9) ?
C12 C13 C18 C17 -177.4(8) ?
C14 C13 C18 C17 4.1(12) ?
C12 C13 C18 C9 1.3(12) ?
C14 C13 C18 C9 -177.2(8) ?
C10 C9 C18 C17 177.4(9) ?
N1 C9 C18 C17 -2.6(12) y
C10 C9 C18 C13 -1.2(13) ?
N1 C9 C18 C13 178.7(7) ?
C26 N2 C19 O3 -179.1(9) ?
C27 N2 C19 O3 9.4(14) ?
C26 N2 C19 C20 0.3(9) ?
C27 N2 C19 C20 -171.3(7) ?
O3 C19 C20 C21 -1.9(17) ?
N2 C19 C20 C21 178.8(9) ?
O3 C19 C20 C25 176.5(10) ?
N2 C19 C20 C25 -2.8(9) ?
C25 C20 C21 C22 1.7(14) ?
C19 C20 C21 C22 179.9(9) ?
C20 C21 C22 C23 -1.6(15) ?
C21 C22 C23 C24 0.4(16) ?
C22 C23 C24 C25 0.6(14) ?
C21 C20 C25 C24 -0.6(13) ?
C19 C20 C25 C24 -179.2(8) ?
C21 C20 C25 C26 -177.2(8) ?
C19 C20 C25 C26 4.2(9) ?
C23 C24 C25 C20 -0.6(13) ?
C23 C24 C25 C26 175.3(9) ?
C19 N2 C26 O4 -177.3(8) ?
C27 N2 C26 O4 -5.9(13) ?
C19 N2 C26 C25 2.2(9) ?
C27 N2 C26 C25 173.6(7) ?
C20 C25 C26 O4 175.4(9) ?
C24 C25 C26 O4 -0.9(16) ?
C20 C25 C26 N2 -4.0(9) ?
C24 C25 C26 N2 179.7(8) ?
C26 N2 C27 C28 -107.5(10) ?
C19 N2 C27 C28 62.9(11) ?
C26 N2 C27 C36 70.0(10) ?
C19 N2 C27 C36 -119.6(9) ?
C36 C27 C28 C29 1.7(13) ?
N2 C27 C28 C29 179.2(7) ?
C27 C28 C29 C30 -1.9(13) ?
C28 C29 C30 C31 0.5(14) ?
C29 C30 C31 C36 0.9(13) ?
C29 C30 C31 C32 179.1(9) ?
C30 C31 C32 C33 -178.5(9) ?
C36 C31 C32 C33 -0.3(13) ?
C31 C32 C33 C34 2.8(17) ?
C32 C33 C34 C35 -3.1(15) ?
C33 C34 C35 C36 1.1(14) ?
C28 C27 C36 C31 -0.2(11) ?
N2 C27 C36 C31 -177.7(7) ?
C28 C27 C36 C35 -177.9(8) ?
N2 C27 C36 C35 4.6(11) y
C30 C31 C36 C27 -1.1(11) ?
C32 C31 C36 C27 -179.4(7) ?
C30 C31 C36 C35 176.7(7) ?
C32 C31 C36 C35 -1.5(10) ?
C34 C35 C36 C27 178.7(9) ?
C34 C35 C36 C31 1.0(12) ?
C44 N3 C37 O5 172.6(12) ?
C45 N3 C37 O5 0(2) ?
C44 N3 C37 C38 4.8(15) ?
C45 N3 C37 C38 -167.9(9) ?
O5 C37 C38 C43 -169.6(14) ?
N3 C37 C38 C43 -2.7(15) ?
O5 C37 C38 C39 10(2) ?
N3 C37 C38 C39 176.7(12) ?
C43 C38 C39 C40 2.9(18) ?
C37 C38 C39 C40 -176.4(13) ?
C38 C39 C40 C41 0(2) ?
C39 C40 C41 C42 -3.6(19) ?
C40 C41 C42 C43 3.7(17) ?
C39 C38 C43 C42 -2.7(18) ?
C37 C38 C43 C42 176.7(11) ?
C39 C38 C43 C44 -179.7(12) ?
C37 C38 C43 C44 -0.3(13) ?
C41 C42 C43 C38 -0.7(17) ?
C41 C42 C43 C44 175.6(11) ?
C37 N3 C44 O6 -179.8(14) ?
C45 N3 C44 O6 -7.0(18) ?
C37 N3 C44 C43 -4.9(14) ?
C45 N3 C44 C43 167.9(8) ?
C38 C43 C44 O6 177.7(14) ?
C42 C43 C44 O6 1(2) ?
C38 C43 C44 N3 3.1(12) ?
C42 C43 C44 N3 -173.6(11) ?
C37 N3 C45 C46 79.1(11) ?
C44 N3 C45 C46 -92.7(9) ?
C37 N3 C45 C50 -103.0(11) ?
C44 N3 C45 C50 85.1(10) ?
C50 C45 C46 C47 0.0 ?
N3 C45 C46 C47 177.8(4) ?
C45 C46 C47 C48 0.0 ?
C46 C47 C48 C49 0.0 ?
C47 C48 C49 C50 0.0 ?
C47 C48 C49 C54 180.0 ?
C48 C49 C50 C51 180.0 ?
C54 C49 C50 C51 0.0 ?
C48 C49 C50 C45 0.0 ?
C54 C49 C50 C45 180.0 ?
C46 C45 C50 C51 180.0 ?
N3 C45 C50 C51 2.2(4) y
C46 C45 C50 C49 0.0 ?
N3 C45 C50 C49 -177.8(4) ?
C49 C50 C51 C52 0.0 ?
C45 C50 C51 C52 180.0 ?
C50 C51 C52 C53 0.0 ?
C51 C52 C53 C54 0.0 ?
C52 C53 C54 C49 0.0 ?
C48 C49 C54 C53 180.0 ?
C50 C49 C54 C53 0.0 ?

loop_
_cod_related_entry_id
_cod_related_entry_database
_cod_related_entry_code
1 ChemSpider 71577
